data_7118802
loop_
_publ_author_name
'Sezukuri, Kyohei'
'Suzuki, Mitsuharu'
'Hayashi, Hironobu'
'Kuzuhara, Daiki'
'Aratani, Naoki'
'Yamada, Hiroko'

_publ_section_title
;
 A laterally \p-expanded fluorone dye as an efficient near infrared
 fluorophore.
;
_journal_issue 27
_journal_name_full 'Chemical communications (Cambridge, England)'
_journal_page_first 4872
_journal_page_last 4875
_journal_paper_doi 10.1039/c6cc00237d
_journal_volume 52
_journal_year 2016
_chemical_formula_moiety 'C20 H14 O3'
_chemical_formula_sum 'C20 H14 O3'
_chemical_formula_weight 302.31
_chemical_name_systematic 6-methoxy-9-phenyl-3H-xanthen-3-one
_space_group_IT_number 14
_symmetry_cell_setting monoclinic
_symmetry_Int_Tables_number 14
_symmetry_space_group_name_Hall '-P 2yn'
_symmetry_space_group_name_H-M 'P 1 21/n 1'
_atom_sites_solution_hydrogens geom
_atom_sites_solution_primary direct
_atom_sites_solution_secondary difmap
_audit_creation_method SHELXL-97
_audit_update_record
;
2016-01-06 deposited with the CCDC.
2016-02-25 downloaded from the CCDC.
;
_cell_angle_alpha 90.00
_cell_angle_beta 92.558(3)
_cell_angle_gamma 90.00
_cell_formula_units_Z 4
_cell_length_a 10.307(2)
_cell_length_b 6.9664(13)
_cell_length_c 20.194(4)
_cell_measurement_reflns_used 1118
_cell_measurement_temperature 90
_cell_measurement_theta_max 30.75
_cell_measurement_theta_min 2.26
_cell_volume 1448.5(5)
_computing_cell_refinement 'APEX2 (Bruker AXS, 2006)'
_computing_data_collection 'APEX2 (Bruker AXS, 2006)'
_computing_data_reduction 'SAINT (Bruker AXS, 2004)'
_computing_molecular_graphics 'XSHEL (Bruker AXS,2002)'
_computing_publication_material 'XCIF (Bruker AXS, 2001)'
_computing_structure_refinement 'SHELXL-97 (Sheldrick, 1997)'
_computing_structure_solution 'SHELXS-97 (Sheldrick, 1997)'
_diffrn_ambient_temperature 90
_diffrn_detector_area_resol_mean 8.333
_diffrn_measured_fraction_theta_full 0.997
_diffrn_measured_fraction_theta_max 0.997
_diffrn_measurement_device_type 'Bruker APEXII CCD area detector'
_diffrn_measurement_method 'phi and omega scans'
_diffrn_radiation_monochromator graphite
_diffrn_radiation_source 'fine-focus sealed tube'
_diffrn_radiation_type MoK\a
_diffrn_radiation_wavelength 0.71073
_diffrn_reflns_av_R_equivalents 0.0576
_diffrn_reflns_av_sigmaI/netI 0.0664
_diffrn_reflns_limit_h_max 12
_diffrn_reflns_limit_h_min -13
_diffrn_reflns_limit_k_max 8
_diffrn_reflns_limit_k_min -8
_diffrn_reflns_limit_l_max 19
_diffrn_reflns_limit_l_min -25
_diffrn_reflns_number 8676
_diffrn_reflns_theta_full 27.00
_diffrn_reflns_theta_max 27.00
_diffrn_reflns_theta_min 2.02
_exptl_absorpt_coefficient_mu 0.093
_exptl_absorpt_correction_T_max 0.9954
_exptl_absorpt_correction_T_min 0.9727
_exptl_absorpt_correction_type empirical
_exptl_absorpt_process_details
;
SADABS Sheldrick 1996
;
_exptl_crystal_colour orange
_exptl_crystal_density_diffrn 1.386
_exptl_crystal_density_method 'not measured'
_exptl_crystal_description prism
_exptl_crystal_F_000 632
_exptl_crystal_size_max 0.30
_exptl_crystal_size_mid 0.10
_exptl_crystal_size_min 0.05
_refine_diff_density_max 0.302
_refine_diff_density_min -0.285
_refine_diff_density_rms 0.051
_refine_ls_extinction_method none
_refine_ls_goodness_of_fit_ref 1.002
_refine_ls_hydrogen_treatment constr
_refine_ls_matrix_type full
_refine_ls_number_parameters 209
_refine_ls_number_reflns 3148
_refine_ls_number_restraints 0
_refine_ls_restrained_S_all 1.002
_refine_ls_R_factor_all 0.0931
_refine_ls_R_factor_gt 0.0483
_refine_ls_shift/su_max 0.000
_refine_ls_shift/su_mean 0.000
_refine_ls_structure_factor_coef Fsqd
_refine_ls_weighting_details 'calc w=1/[\s^2^(Fo^2^)+(0.0603P)^2^+0.0000P] where P=(Fo^2^+2Fc^2^)/3'
_refine_ls_weighting_scheme calc
_refine_ls_wR_factor_gt 0.1064
_refine_ls_wR_factor_ref 0.1292
_reflns_number_gt 1950
_reflns_number_total 3148
_reflns_threshold_expression >2sigma(I)
_cod_data_source_file c6cc00237d2.cif
_cod_data_source_block 40723ks_0m
_cod_depositor_comments
;
The following automatic conversions were performed:

'_symmetry_cell_setting' value 'Monoclinic' changed to 'monoclinic'
according to
/usr/data/users/saulius/crontab/automatic-downloads/rss-feeds/RSC/lib/dictionaries/cif_core.dic
dictionary named 'cif_core.dic' version 2.4.2 from 2011-04-26.

Automatic conversion script
Id: cif_fix_values 4268 2015-11-12 08:31:59Z antanas 

 Adding full bibliography for 7118802--7118804.cif.
;
_cod_original_cell_volume 1448.6(5)
_cod_original_sg_symbol_H-M 'P 21/n  '
_cod_database_code 7118802

loop_
_symmetry_equiv_pos_as_xyz
'x, y, z'
'-x+1/2, y+1/2, -z+1/2'
'-x, -y, -z'
'x-1/2, -y-1/2, z-1/2'

loop_
_atom_site_label
_atom_site_type_symbol
_atom_site_fract_x
_atom_site_fract_y
_atom_site_fract_z
_atom_site_U_iso_or_equiv
_atom_site_adp_type
_atom_site_occupancy
_atom_site_symmetry_multiplicity
_atom_site_calc_flag
_atom_site_refinement_flags
C1 C 0.23358(16) 0.3252(2) 0.22869(9) 0.0154(4) Uani 1 1 d .
C2 C 0.16877(17) 0.3285(2) 0.28671(10) 0.0179(4) Uani 1 1 d .
H2 H 0.0767 0.3362 0.2856 0.021 Uiso 1 1 calc R
C3 C 0.23867(16) 0.3204(3) 0.34670(9) 0.0171(4) Uani 1 1 d .
C4 C 0.37472(17) 0.3064(3) 0.34872(10) 0.0175(4) Uani 1 1 d .
H4 H 0.4227 0.3005 0.3899 0.021 Uiso 1 1 calc R
C5 C 0.43732(17) 0.3014(3) 0.28989(9) 0.0176(4) Uani 1 1 d .
H5 H 0.5293 0.2905 0.2912 0.021 Uiso 1 1 calc R
C6 C 0.37010(16) 0.3119(2) 0.22806(9) 0.0151(4) Uani 1 1 d .
C7 C 0.43008(16) 0.3031(2) 0.16505(9) 0.0154(4) Uani 1 1 d .
C8 C 0.35399(16) 0.3157(2) 0.10762(9) 0.0157(4) Uani 1 1 d .
C9 C 0.40383(17) 0.3188(3) 0.04235(9) 0.0177(4) Uani 1 1 d .
H9 H 0.4952 0.3149 0.0379 0.021 Uiso 1 1 calc R
C10 C 0.32571(17) 0.3270(3) -0.01266(10) 0.0190(4) Uani 1 1 d .
H10 H 0.3632 0.3297 -0.0548 0.023 Uiso 1 1 calc R
C11 C 0.18384(17) 0.3319(3) -0.00913(10) 0.0180(4) Uani 1 1 d .
C12 C 0.13314(16) 0.3396(2) 0.05608(10) 0.0176(4) Uani 1 1 d .
H12 H 0.0422 0.3513 0.0608 0.021 Uiso 1 1 calc R
C13 C 0.21364(16) 0.3302(2) 0.11057(9) 0.0158(4) Uani 1 1 d .
C14 C 0.23765(19) 0.3347(3) 0.46518(10) 0.0233(5) Uani 1 1 d .
H14A H 0.2854 0.2147 0.4731 0.035 Uiso 1 1 calc R
H14B H 0.1762 0.3536 0.5002 0.035 Uiso 1 1 calc R
H14C H 0.2989 0.4424 0.4653 0.035 Uiso 1 1 calc R
C15 C 0.57339(16) 0.2706(3) 0.16297(9) 0.0156(4) Uani 1 1 d .
C16 C 0.66188(17) 0.4103(3) 0.18484(10) 0.0213(5) Uani 1 1 d .
H16 H 0.6317 0.5293 0.2012 0.026 Uiso 1 1 calc R
C17 C 0.79432(17) 0.3754(3) 0.18269(10) 0.0237(5) Uani 1 1 d .
H17 H 0.8546 0.4717 0.1968 0.028 Uiso 1 1 calc R
C18 C 0.83877(17) 0.2012(3) 0.16012(9) 0.0211(4) Uani 1 1 d .
H18 H 0.9294 0.1775 0.1593 0.025 Uiso 1 1 calc R
C19 C 0.75138(16) 0.0613(3) 0.13865(9) 0.0196(4) Uani 1 1 d .
H19 H 0.7819 -0.0587 0.1233 0.023 Uiso 1 1 calc R
C20 C 0.61882(16) 0.0968(3) 0.13956(9) 0.0173(4) Uani 1 1 d .
H20 H 0.5589 0.0016 0.1241 0.021 Uiso 1 1 calc R
O1 O 0.15875(11) 0.33308(17) 0.17109(6) 0.0174(3) Uani 1 1 d .
O2 O 0.11252(12) 0.32959(19) -0.06077(7) 0.0251(3) Uani 1 1 d .
O3 O 0.16787(12) 0.32533(18) 0.40201(7) 0.0222(3) Uani 1 1 d .

loop_
_atom_site_aniso_label
_atom_site_aniso_U_11
_atom_site_aniso_U_22
_atom_site_aniso_U_33
_atom_site_aniso_U_23
_atom_site_aniso_U_13
_atom_site_aniso_U_12
C1 0.0168(8) 0.0100(9) 0.0193(10) -0.0009(8) -0.0005(8) 0.0018(7)
C2 0.0161(8) 0.0145(9) 0.0233(11) 0.0003(8) 0.0032(8) 0.0018(7)
C3 0.0223(9) 0.0121(9) 0.0172(11) 0.0008(8) 0.0051(8) 0.0010(7)
C4 0.0210(9) 0.0138(9) 0.0175(11) 0.0002(8) -0.0008(8) 0.0001(7)
C5 0.0159(8) 0.0142(9) 0.0226(11) -0.0005(8) 0.0004(8) 0.0000(7)
C6 0.0172(8) 0.0105(9) 0.0178(11) 0.0002(8) 0.0018(8) 0.0002(7)
C7 0.0151(8) 0.0099(9) 0.0212(11) -0.0013(8) 0.0010(8) -0.0009(7)
C8 0.0139(8) 0.0130(9) 0.0205(11) -0.0007(8) 0.0016(8) -0.0002(7)
C9 0.0146(8) 0.0169(10) 0.0218(11) -0.0004(8) 0.0029(8) -0.0013(7)
C10 0.0222(9) 0.0166(10) 0.0186(11) -0.0002(8) 0.0045(8) -0.0004(8)
C11 0.0203(9) 0.0114(9) 0.0220(11) -0.0008(8) -0.0037(8) 0.0014(7)
C12 0.0131(8) 0.0153(10) 0.0243(11) -0.0002(8) 0.0003(8) 0.0020(7)
C13 0.0169(9) 0.0116(9) 0.0193(11) -0.0021(8) 0.0045(8) 0.0007(7)
C14 0.0333(11) 0.0200(11) 0.0167(11) 0.0001(8) 0.0033(9) -0.0018(8)
C15 0.0140(8) 0.0208(10) 0.0122(10) 0.0023(8) 0.0015(8) -0.0007(7)
C16 0.0213(9) 0.0203(10) 0.0223(12) -0.0017(9) 0.0004(9) -0.0029(8)
C17 0.0182(9) 0.0287(12) 0.0236(12) 0.0027(9) -0.0039(9) -0.0092(8)
C18 0.0123(8) 0.0316(11) 0.0196(11) 0.0056(9) 0.0016(8) 0.0005(8)
C19 0.0196(9) 0.0255(11) 0.0138(11) -0.0004(8) 0.0019(8) 0.0035(8)
C20 0.0173(9) 0.0203(10) 0.0143(11) -0.0005(8) -0.0006(8) -0.0017(7)
O1 0.0140(6) 0.0208(7) 0.0175(8) -0.0005(6) 0.0013(6) 0.0013(5)
O2 0.0239(7) 0.0284(8) 0.0224(8) -0.0024(6) -0.0048(6) 0.0026(6)
O3 0.0243(7) 0.0254(8) 0.0173(8) 0.0005(6) 0.0055(6) 0.0019(6)

loop_
_atom_type_symbol
_atom_type_description
_atom_type_scat_dispersion_real
_atom_type_scat_dispersion_imag
_atom_type_scat_source
C C 0.0033 0.0016 'International Tables Vol C Tables 4.2.6.8 and 6.1.1.4'
H H 0.0000 0.0000 'International Tables Vol C Tables 4.2.6.8 and 6.1.1.4'
O O 0.0106 0.0060 'International Tables Vol C Tables 4.2.6.8 and 6.1.1.4'

loop_
_geom_angle_atom_site_label_1
_geom_angle_atom_site_label_2
_geom_angle_atom_site_label_3
_geom_angle
O1 C1 C2 116.56(15)
O1 C1 C6 121.32(16)
C2 C1 C6 122.11(17)
C1 C2 C3 119.48(16)
C1 C2 H2 120.3
C3 C2 H2 120.3
O3 C3 C2 116.12(15)
O3 C3 C4 123.30(17)
C2 C3 C4 120.58(17)
C5 C4 C3 118.84(17)
C5 C4 H4 120.6
C3 C4 H4 120.6
C4 C5 C6 122.32(16)
C4 C5 H5 118.8
C6 C5 H5 118.8
C5 C6 C1 116.67(16)
C5 C6 C7 124.73(16)
C1 C6 C7 118.57(17)
C8 C7 C6 119.45(15)
C8 C7 C15 120.87(16)
C6 C7 C15 119.61(16)
C7 C8 C9 124.17(15)
C7 C8 C13 120.10(16)
C9 C8 C13 115.72(16)
C10 C9 C8 122.25(16)
C10 C9 H9 118.9
C8 C9 H9 118.9
C9 C10 C11 121.49(17)
C9 C10 H10 119.3
C11 C10 H10 119.3
O2 C11 C12 122.71(16)
O2 C11 C10 120.64(17)
C12 C11 C10 116.65(17)
C13 C12 C11 120.60(16)
C13 C12 H12 119.7
C11 C12 H12 119.7
C12 C13 O1 117.60(15)
C12 C13 C8 123.12(17)
O1 C13 C8 119.27(16)
O3 C14 H14A 109.5
O3 C14 H14B 109.5
H14A C14 H14B 109.5
O3 C14 H14C 109.5
H14A C14 H14C 109.5
H14B C14 H14C 109.5
C20 C15 C16 119.43(16)
C20 C15 C7 119.32(16)
C16 C15 C7 121.24(16)
C17 C16 C15 119.90(18)
C17 C16 H16 120.1
C15 C16 H16 120.1
C18 C17 C16 120.33(18)
C18 C17 H17 119.8
C16 C17 H17 119.8
C17 C18 C19 120.08(16)
C17 C18 H18 120.0
C19 C18 H18 120.0
C18 C19 C20 119.82(17)
C18 C19 H19 120.1
C20 C19 H19 120.1
C15 C20 C19 120.42(17)
C15 C20 H20 119.8
C19 C20 H20 119.8
C1 O1 C13 121.23(13)
C3 O3 C14 117.63(14)

loop_
_geom_bond_atom_site_label_1
_geom_bond_atom_site_label_2
_geom_bond_distance
C1 O1 1.368(2)
C1 C2 1.375(3)
C1 C6 1.411(2)
C2 C3 1.383(3)
C2 H2 0.9500
C3 O3 1.362(2)
C3 C4 1.404(2)
C4 C5 1.377(3)
C4 H4 0.9500
C5 C6 1.402(3)
C5 H5 0.9500
C6 C7 1.441(3)
C7 C8 1.374(2)
C7 C15 1.497(2)
C8 C9 1.436(3)
C8 C13 1.454(2)
C9 C10 1.344(2)
C9 H9 0.9500
C10 C11 1.468(2)
C10 H10 0.9500
C11 O2 1.249(2)
C11 C12 1.439(3)
C12 C13 1.350(3)
C12 H12 0.9500
C13 O1 1.370(2)
C14 O3 1.438(2)
C14 H14A 0.9800
C14 H14B 0.9800
C14 H14C 0.9800
C15 C20 1.388(3)
C15 C16 1.392(2)
C16 C17 1.389(2)
C16 H16 0.9500
C17 C18 1.381(3)
C17 H17 0.9500
C18 C19 1.384(3)
C18 H18 0.9500
C19 C20 1.389(2)
C19 H19 0.9500
C20 H20 0.9500

loop_
_geom_torsion_atom_site_label_1
_geom_torsion_atom_site_label_2
_geom_torsion_atom_site_label_3
_geom_torsion_atom_site_label_4
_geom_torsion
O1 C1 C2 C3 179.83(15)
C6 C1 C2 C3 0.6(3)
C1 C2 C3 O3 179.65(15)
C1 C2 C3 C4 -0.8(3)
O3 C3 C4 C5 179.66(16)
C2 C3 C4 C5 0.2(3)
C3 C4 C5 C6 0.7(3)
C4 C5 C6 C1 -0.9(3)
C4 C5 C6 C7 -178.54(16)
O1 C1 C6 C5 -178.94(15)
C2 C1 C6 C5 0.2(2)
O1 C1 C6 C7 -1.2(2)
C2 C1 C6 C7 178.00(16)
C5 C6 C7 C8 -179.73(17)
C1 C6 C7 C8 2.7(2)
C5 C6 C7 C15 3.3(3)
C1 C6 C7 C15 -174.32(16)
C6 C7 C8 C9 176.56(16)
C15 C7 C8 C9 -6.5(3)
C6 C7 C8 C13 -2.4(3)
C15 C7 C8 C13 174.53(15)
C7 C8 C9 C10 178.49(18)
C13 C8 C9 C10 -2.5(2)
C8 C9 C10 C11 -0.5(3)
C9 C10 C11 O2 -176.30(16)
C9 C10 C11 C12 3.8(3)
O2 C11 C12 C13 176.02(18)
C10 C11 C12 C13 -4.1(2)
C11 C12 C13 O1 -178.27(14)
C11 C12 C13 C8 1.2(3)
C7 C8 C13 C12 -178.76(17)
C9 C8 C13 C12 2.2(3)
C7 C8 C13 O1 0.7(2)
C9 C8 C13 O1 -178.42(14)
C8 C7 C15 C20 -66.8(2)
C6 C7 C15 C20 110.12(19)
C8 C7 C15 C16 114.0(2)
C6 C7 C15 C16 -69.1(2)
C20 C15 C16 C17 0.4(3)
C7 C15 C16 C17 179.58(18)
C15 C16 C17 C18 -1.2(3)
C16 C17 C18 C19 0.9(3)
C17 C18 C19 C20 0.3(3)
C16 C15 C20 C19 0.8(3)
C7 C15 C20 C19 -178.42(17)
C18 C19 C20 C15 -1.1(3)
C2 C1 O1 C13 -179.84(14)
C6 C1 O1 C13 -0.6(2)
C12 C13 O1 C1 -179.64(16)
C8 C13 O1 C1 0.9(2)
C2 C3 O3 C14 -174.50(15)
C4 C3 O3 C14 6.0(2)
